data_4127407
loop_
_publ_author_name
'Hicks, Jamie'
'Vasko, Petra'
'Goicoechea, Jose M.'
'Aldridge, Simon'

_publ_section_title
;
 Reversible, Room-Temperature C-C Bond Activation of Benzene by an
 Isolable Metal Complex.
;
_journal_issue 28
_journal_name_full 'Journal of the American Chemical Society'
_journal_page_first 11000
_journal_page_last 11003
_journal_paper_doi 10.1021/jacs.9b05925
_journal_volume 141
_journal_year 2019
_chemical_formula_moiety 'C98 H132 Al2 K2 N4 O2, 8(C6 H6)'
_chemical_formula_sum 'C146 H180 Al2 K2 N4 O2'
_chemical_formula_weight 2155.09
_space_group_crystal_system triclinic
_space_group_IT_number 2
_space_group_name_Hall '-P 1'
_space_group_name_H-M_alt 'P -1'
_symmetry_space_group_name_Hall '-P 1'
_symmetry_space_group_name_H-M 'P -1'
_atom_sites_solution_hydrogens geom
_audit_creation_method SHELXL-2018/3
_cell_angle_alpha 68.703(3)
_cell_angle_beta 89.157(2)
_cell_angle_gamma 89.394(2)
_cell_formula_units_Z 1
_cell_length_a 12.0844(3)
_cell_length_b 15.1299(5)
_cell_length_c 18.6922(5)
_cell_measurement_reflns_used 13037
_cell_measurement_temperature 150(2)
_cell_measurement_theta_max 76.5320
_cell_measurement_theta_min 6.8580
_cell_volume 3183.82(17)
_computing_cell_refinement 'CrysAlisPro 1.171.39.46 (Rigaku OD, 2018)'
_computing_data_collection 'CrysAlisPro 1.171.39.46 (Rigaku OD, 2018)'
_computing_data_reduction 'CrysAlisPro 1.171.39.46 (Rigaku OD, 2018)'
_computing_structure_refinement 'SHELXL-2018/3 (Sheldrick, 2018)'
_computing_structure_solution 'SHELXT 2018/2 (Sheldrick, 2018)'
_diffrn_ambient_temperature 150(2)
_diffrn_detector_area_resol_mean 10.5035
_diffrn_measured_fraction_theta_full 1.000
_diffrn_measured_fraction_theta_max 0.986
_diffrn_measurement_device_type 'SuperNova, Dual, Cu at home/near, Atlas'
_diffrn_measurement_method '\w scans'
_diffrn_radiation_type CuK\a
_diffrn_radiation_wavelength 1.54184
_diffrn_reflns_av_R_equivalents 0.0209
_diffrn_reflns_av_unetI/netI 0.0312
_diffrn_reflns_Laue_measured_fraction_full 1.000
_diffrn_reflns_Laue_measured_fraction_max 0.986
_diffrn_reflns_limit_h_max 15
_diffrn_reflns_limit_h_min -15
_diffrn_reflns_limit_k_max 17
_diffrn_reflns_limit_k_min -18
_diffrn_reflns_limit_l_max 18
_diffrn_reflns_limit_l_min -23
_diffrn_reflns_number 26852
_diffrn_reflns_point_group_measured_fraction_full 1.000
_diffrn_reflns_point_group_measured_fraction_max 0.986
_diffrn_reflns_theta_full 67.684
_diffrn_reflns_theta_max 76.560
_diffrn_reflns_theta_min 2.537
_diffrn_source 'micro-focus sealed X-ray tube'
_exptl_absorpt_coefficient_mu 1.187
_exptl_absorpt_correction_T_max 1.00000
_exptl_absorpt_correction_T_min 0.81929
_exptl_absorpt_correction_type multi-scan
_exptl_absorpt_process_details
;
CrysAlisPro 1.171.39.46 (Rigaku Oxford Diffraction, 2018)
Empirical absorption correction using spherical harmonics,
 implemented in SCALE3 ABSPACK scaling algorithm.
;
_exptl_crystal_colour colourless
_exptl_crystal_density_diffrn 1.124
_exptl_crystal_description block
_exptl_crystal_F_000 1164
_exptl_crystal_size_max 0.180
_exptl_crystal_size_mid 0.160
_exptl_crystal_size_min 0.120
_refine_diff_density_max 0.561
_refine_diff_density_min -0.303
_refine_diff_density_rms 0.045
_refine_ls_extinction_method none
_refine_ls_goodness_of_fit_ref 1.025
_refine_ls_hydrogen_treatment constr
_refine_ls_matrix_type full
_refine_ls_number_parameters 804
_refine_ls_number_reflns 13206
_refine_ls_number_restraints 102
_refine_ls_restrained_S_all 1.139
_refine_ls_R_factor_all 0.0534
_refine_ls_R_factor_gt 0.0479
_refine_ls_shift/su_max 0.043
_refine_ls_shift/su_mean 0.002
_refine_ls_structure_factor_coef Fsqd
_refine_ls_weighting_details 'w=1/[\s^2^(Fo^2^)+(0.0744P)^2^+1.1422P] where P=(Fo^2^+2Fc^2^)/3'
_refine_ls_weighting_scheme calc
_refine_ls_wR_factor_gt 0.1312
_refine_ls_wR_factor_ref 0.1371
_reflns_Friedel_coverage 0.000
_reflns_number_gt 11741
_reflns_number_total 13206
_reflns_threshold_expression 'I > 2\s(I)'
_cod_data_source_file ja9b05925_si_006.cif
_cod_data_source_block compound_S1
_cod_database_code 4127407
_shelx_shelxl_version_number 2018/3
_shelx_space_group_comment
;
The symmetry employed for this shelxl refinement is uniquely defined
by the following loop, which should always be used as a source of
symmetry information in preference to the above space-group names.
They are only intended as comments.
;
_shelx_estimated_absorpt_t_min 0.815
_shelx_estimated_absorpt_t_max 0.871

loop_
_space_group_symop_operation_xyz
'x, y, z'
'-x, -y, -z'

loop_
_atom_site_label
_atom_site_type_symbol
_atom_site_fract_x
_atom_site_fract_y
_atom_site_fract_z
_atom_site_U_iso_or_equiv
_atom_site_adp_type
_atom_site_occupancy
_atom_site_site_symmetry_order
_atom_site_calc_flag
_atom_site_refinement_flags_posn
_atom_site_refinement_flags_adp
_atom_site_refinement_flags_occupancy
_atom_site_disorder_assembly
_atom_site_disorder_group
K1 K 0.62407(3) 0.57127(3) 0.06007(2) 0.03614(9) Uani 1 1 d . . . . .
Al1 Al 0.36278(3) 0.43031(3) 0.19505(2) 0.02231(10) Uani 1 1 d . . . . .
O1 O 0.24883(9) 0.41579(7) 0.28115(6) 0.0286(2) Uani 1 1 d . . . . .
N1 N 0.35219(10) 0.55915(8) 0.19191(6) 0.0245(2) Uani 1 1 d . . . . .
N2 N 0.41751(9) 0.31751(8) 0.27340(6) 0.0233(2) Uani 1 1 d . . . . .
C1 C 0.22188(13) 0.50049(10) 0.29173(8) 0.0301(3) Uani 1 1 d . . . . .
C2 C 0.27663(12) 0.57898(10) 0.24033(8) 0.0268(3) Uani 1 1 d . . . . .
C3 C 0.24913(13) 0.66654(10) 0.24576(8) 0.0311(3) Uani 1 1 d . . . . .
H3 H 0.280208 0.723033 0.210013 0.037 Uiso 1 1 calc R U . . .
C4 C 0.17656(15) 0.67200(11) 0.30305(9) 0.0369(4) Uani 1 1 d . . . . .
C5 C 0.13239(16) 0.58809(12) 0.35706(9) 0.0421(4) Uani 1 1 d . . . . .
H5 H 0.086150 0.591557 0.397514 0.051 Uiso 1 1 calc R U . . .
C6 C 0.15561(15) 0.49942(11) 0.35205(10) 0.0389(4) Uani 1 1 d . . . . .
C7 C 0.1108(3) 0.39986(19) 0.4035(2) 0.0250(7) Uani 0.711(8) 1 d . . P A 1
C8 C 0.21313(14) 0.33260(11) 0.41531(9) 0.0361(4) Uani 1 1 d . . . . .
C9 C 0.24751(15) 0.26050(11) 0.48303(9) 0.0362(4) Uani 1 1 d . . . . .
H9 H 0.209225 0.251554 0.529877 0.043 Uiso 1 1 calc R U . . .
C10 C 0.33742(14) 0.20150(10) 0.48263(8) 0.0311(3) Uani 1 1 d . . . . .
C11 C 0.39436(12) 0.21472(10) 0.41318(8) 0.0273(3) Uani 1 1 d . . . . .
H11 H 0.453668 0.173194 0.412731 0.033 Uiso 1 1 calc R U . . .
C12 C 0.36516(11) 0.28790(10) 0.34485(8) 0.0246(3) Uani 1 1 d . . . . .
C13 C 0.27329(12) 0.34168(10) 0.35041(8) 0.0283(3) Uani 1 1 d . . . . .
C14 C 0.37870(16) 0.12449(11) 0.55720(9) 0.0378(4) Uani 1 1 d . . . . .
C15 C 0.49880(19) 0.14555(16) 0.57036(11) 0.0536(5) Uani 1 1 d . . . . .
H15A H 0.523687 0.099930 0.619764 0.080 Uiso 1 1 calc R U . . .
H15B H 0.503612 0.209991 0.570740 0.080 Uiso 1 1 calc R U . . .
H15C H 0.545941 0.140189 0.529000 0.080 Uiso 1 1 calc R U . . .
C16 C 0.3091(2) 0.12198(14) 0.62759(10) 0.0553(6) Uani 1 1 d . . . . .
H16A H 0.231885 0.108179 0.620377 0.083 Uiso 1 1 calc R U . . .
H16B H 0.313128 0.183656 0.633448 0.083 Uiso 1 1 calc R U . . .
H16C H 0.337946 0.072510 0.673746 0.083 Uiso 1 1 calc R U . . .
C17 C 0.37241(18) 0.02628(12) 0.55162(10) 0.0450(4) Uani 1 1 d . . . . .
H17A H 0.294753 0.009739 0.549087 0.067 Uiso 1 1 calc R U . . .
H17B H 0.406562 -0.020740 0.596939 0.067 Uiso 1 1 calc R U . . .
H17C H 0.411878 0.026924 0.505258 0.067 Uiso 1 1 calc R U . . .
C18 C 0.0135(2) 0.36916(17) 0.36597(19) 0.0333(7) Uani 0.711(8) 1 d . . P A 1
H18A H -0.012044 0.306414 0.399749 0.050 Uiso 0.711(8) 1 calc R U P A 1
H18B H 0.037780 0.366329 0.316587 0.050 Uiso 0.711(8) 1 calc R U P A 1
H18C H -0.047161 0.415161 0.357643 0.050 Uiso 0.711(8) 1 calc R U P A 1
C19 C 0.0718(3) 0.40170(16) 0.48075(15) 0.0356(8) Uani 0.711(8) 1 d . . P A 1
H19A H 0.006627 0.443047 0.473364 0.053 Uiso 0.711(8) 1 calc R U P A 1
H19B H 0.131119 0.425939 0.503647 0.053 Uiso 0.711(8) 1 calc R U P A 1
H19C H 0.052473 0.337313 0.514957 0.053 Uiso 0.711(8) 1 calc R U P A 1
C20 C 0.14610(18) 0.76810(12) 0.30928(10) 0.0451(4) Uani 1 1 d . . . . .
C21 C 0.1915(2) 0.85244(13) 0.24208(13) 0.0639(7) Uani 1 1 d . . . . .
H21A H 0.168965 0.911636 0.248354 0.096 Uiso 1 1 calc R U . . .
H21B H 0.162193 0.851212 0.193849 0.096 Uiso 1 1 calc R U . . .
H21C H 0.272478 0.848519 0.240973 0.096 Uiso 1 1 calc R U . . .
C22 C 0.0188(2) 0.77867(14) 0.30894(14) 0.0610(6) Uani 1 1 d . . . . .
H22A H -0.013310 0.725314 0.351206 0.092 Uiso 1 1 calc R U . . .
H22B H -0.009790 0.779129 0.260008 0.092 Uiso 1 1 calc R U . . .
H22C H -0.001354 0.838270 0.315399 0.092 Uiso 1 1 calc R U . . .
C23 C 0.1907(3) 0.77098(18) 0.38405(14) 0.0673(7) Uani 1 1 d . . . . .
H23A H 0.271626 0.765997 0.383718 0.101 Uiso 1 1 calc R U . . .
H23B H 0.160332 0.717860 0.427334 0.101 Uiso 1 1 calc R U . . .
H23C H 0.168926 0.830932 0.389289 0.101 Uiso 1 1 calc R U . . .
C24 C 0.41416(12) 0.63811(10) 0.14158(8) 0.0250(3) Uani 1 1 d . . . . .
C25 C 0.38082(12) 0.68257(10) 0.06432(8) 0.0279(3) Uani 1 1 d . . . . .
C26 C 0.44940(14) 0.75207(11) 0.01342(9) 0.0346(3) Uani 1 1 d . . . . .
H26 H 0.430157 0.779625 -0.039215 0.042 Uiso 1 1 calc R U . . .
C27 C 0.54416(15) 0.78111(11) 0.03836(10) 0.0385(4) Uani 1 1 d . . . . .
H27 H 0.590590 0.827213 0.002892 0.046 Uiso 1 1 calc R U . . .
C28 C 0.57161(14) 0.74285(12) 0.11541(10) 0.0366(3) Uani 1 1 d . . . . .
H28 H 0.635049 0.765447 0.132723 0.044 Uiso 1 1 calc R U . . .
C29 C 0.50734(13) 0.67143(11) 0.16814(9) 0.0311(3) Uani 1 1 d . . . . .
C30 C 0.53862(16) 0.63483(14) 0.25264(10) 0.0422(4) Uani 1 1 d . . . . .
H30 H 0.487590 0.581585 0.280905 0.051 Uiso 1 1 calc R U . . .
C31 C 0.6561(2) 0.59729(18) 0.26658(14) 0.0601(5) Uani 1 1 d . . . . .
H31A H 0.668242 0.550915 0.241796 0.090 Uiso 1 1 calc R U . . .
H31B H 0.668070 0.566738 0.321925 0.090 Uiso 1 1 calc R U . . .
H31C H 0.708046 0.649920 0.245046 0.090 Uiso 1 1 calc R U . . .
C32 C 0.5231(3) 0.7124(2) 0.28632(15) 0.0735(7) Uani 1 1 d . . . . .
H32A H 0.573769 0.764841 0.260408 0.110 Uiso 1 1 calc R U . . .
H32B H 0.539099 0.686382 0.341350 0.110 Uiso 1 1 calc R U . . .
H32C H 0.446624 0.735783 0.278783 0.110 Uiso 1 1 calc R U . . .
C33 C 0.26871(13) 0.66227(11) 0.03844(8) 0.0314(3) Uani 1 1 d . . . . .
H33 H 0.241451 0.600983 0.076867 0.038 Uiso 1 1 calc R U . . .
C34 C 0.27115(16) 0.65321(13) -0.04033(10) 0.0411(4) Uani 1 1 d . . . . .
H34A H 0.289269 0.714773 -0.079813 0.062 Uiso 1 1 calc R U . . .
H34B H 0.198440 0.632762 -0.050763 0.062 Uiso 1 1 calc R U . . .
H34C H 0.327306 0.606281 -0.040955 0.062 Uiso 1 1 calc R U . . .
C35 C 0.18672(15) 0.74097(13) 0.03793(11) 0.0423(4) Uani 1 1 d . . . . .
H35A H 0.181582 0.743696 0.089459 0.064 Uiso 1 1 calc R U . . .
H35B H 0.113637 0.727254 0.022544 0.064 Uiso 1 1 calc R U . . .
H35C H 0.212704 0.802086 0.001455 0.064 Uiso 1 1 calc R U . . .
C36 C 0.49281(11) 0.25155(10) 0.25901(7) 0.0239(3) Uani 1 1 d . . . . .
C37 C 0.60795(12) 0.26342(11) 0.26116(8) 0.0295(3) Uani 1 1 d . . . . .
C38 C 0.67924(12) 0.19958(11) 0.24474(9) 0.0337(3) Uani 1 1 d . . . . .
H38 H 0.756992 0.207220 0.246267 0.040 Uiso 1 1 calc R U . . .
C39 C 0.63862(13) 0.12603(11) 0.22646(9) 0.0339(3) Uani 1 1 d . . . . .
H39 H 0.688150 0.083757 0.214901 0.041 Uiso 1 1 calc R U . . .
C40 C 0.52597(13) 0.11365(11) 0.22490(9) 0.0312(3) Uani 1 1 d . . . . .
H40 H 0.498590 0.062228 0.212740 0.037 Uiso 1 1 calc R U . . .
C41 C 0.45115(12) 0.17551(10) 0.24091(8) 0.0261(3) Uani 1 1 d . . . . .
C42 C 0.32819(12) 0.15625(11) 0.23952(9) 0.0308(3) Uani 1 1 d . . . . .
H42 H 0.286610 0.213313 0.240477 0.037 Uiso 1 1 calc R U . . .
C43 C 0.29330(14) 0.07098(13) 0.31055(11) 0.0414(4) Uani 1 1 d . . . . .
H43A H 0.332852 0.014081 0.310600 0.062 Uiso 1 1 calc R U . . .
H43B H 0.213400 0.061275 0.309335 0.062 Uiso 1 1 calc R U . . .
H43C H 0.311365 0.083152 0.357070 0.062 Uiso 1 1 calc R U . . .
C44 C 0.29571(16) 0.13868(14) 0.16693(11) 0.0441(4) Uani 1 1 d . . . . .
H44A H 0.320928 0.191709 0.121501 0.066 Uiso 1 1 calc R U . . .
H44B H 0.215063 0.133361 0.165674 0.066 Uiso 1 1 calc R U . . .
H44C H 0.330340 0.079710 0.167164 0.066 Uiso 1 1 calc R U . . .
C45 C 0.65722(14) 0.34261(14) 0.28196(12) 0.0432(4) Uani 1 1 d . . . . .
H45 H 0.599959 0.393573 0.273043 0.052 Uiso 1 1 calc R U . . .
C46 C 0.75907(16) 0.38604(14) 0.23313(13) 0.0496(4) Uani 1 1 d . . . . .
H46A H 0.817825 0.338037 0.243309 0.074 Uiso 1 1 calc R U . . .
H46B H 0.784968 0.439508 0.246059 0.074 Uiso 1 1 calc R U . . .
H46C H 0.739846 0.408468 0.178648 0.074 Uiso 1 1 calc R U . . .
C47 C 0.6880(3) 0.3066(3) 0.36634(15) 0.0836(10) Uani 1 1 d . . . . .
H47A H 0.622383 0.279957 0.397948 0.125 Uiso 1 1 calc R U . . .
H47B H 0.716156 0.359324 0.379398 0.125 Uiso 1 1 calc R U . . .
H47C H 0.745262 0.257455 0.376050 0.125 Uiso 1 1 calc R U . . .
C48 C 0.42827(12) 0.43711(10) 0.09521(8) 0.0285(3) Uani 1 1 d . . . . .
H48A H 0.446312 0.500860 0.057555 0.034 Uiso 1 1 calc R U . . .
H48B H 0.482095 0.386970 0.096040 0.034 Uiso 1 1 calc R U . . .
C49 C 0.30058(12) 0.40840(10) 0.10730(8) 0.0289(3) Uani 1 1 d . . . . .
H49A H 0.282253 0.342102 0.114394 0.035 Uiso 1 1 calc R U . . .
H49B H 0.246529 0.455805 0.075973 0.035 Uiso 1 1 calc R U . . .
C50 C 0.86851(17) 0.67251(19) 0.06725(16) 0.0658(6) Uani 1 1 d . . . . .
H50 H 0.821215 0.721933 0.036679 0.079 Uiso 1 1 calc R U . . .
C51 C 0.89870(18) 0.6002(2) 0.04312(15) 0.0638(6) Uani 1 1 d . . . . .
H51 H 0.871298 0.599140 -0.003926 0.077 Uiso 1 1 calc R U . . .
C52 C 0.96916(19) 0.52855(17) 0.08706(15) 0.0587(5) Uani 1 1 d . . . . .
H52 H 0.989842 0.478592 0.070078 0.070 Uiso 1 1 calc R U . . .
C53 C 1.00865(18) 0.53002(15) 0.15469(13) 0.0539(5) Uani 1 1 d . . . . .
H53 H 1.057714 0.481473 0.184304 0.065 Uiso 1 1 calc R U . . .
C54 C 0.97762(18) 0.60177(16) 0.18030(14) 0.0537(5) Uani 1 1 d . . . . .
H54 H 1.004459 0.602033 0.227735 0.064 Uiso 1 1 calc R U . . .
C55 C 0.90738(19) 0.67319(17) 0.13665(16) 0.0610(6) Uani 1 1 d . . . . .
H55 H 0.885786 0.722566 0.154077 0.073 Uiso 1 1 calc R U . . .
C56 C 0.2385(10) 1.0070(6) 0.0308(4) 0.072(2) Uani 0.344(9) 1 d D U P B 1
H56 H 0.239710 0.990974 0.084853 0.087 Uiso 0.344(9) 1 calc R U P B 1
C57 C 0.1437(7) 1.0498(6) -0.0108(7) 0.078(2) Uani 0.344(9) 1 d D U P B 1
H57 H 0.081356 1.062345 0.015701 0.094 Uiso 0.344(9) 1 calc R U P B 1
C58 C 0.1395(7) 1.0746(6) -0.0911(6) 0.077(2) Uani 0.344(9) 1 d D U P B 1
H58 H 0.075220 1.103390 -0.118728 0.092 Uiso 0.344(9) 1 calc R U P B 1
C59 C 0.2332(10) 1.0555(7) -0.1296(4) 0.075(2) Uani 0.344(9) 1 d D U P B 1
H59 H 0.232196 1.071712 -0.183662 0.091 Uiso 0.344(9) 1 calc R U P B 1
C60 C 0.3284(7) 1.0124(7) -0.0878(7) 0.072(2) Uani 0.344(9) 1 d D U P B 1
H60 H 0.390850 0.999939 -0.114193 0.086 Uiso 0.344(9) 1 calc R U P B 1
C61 C 0.3321(7) 0.9877(5) -0.0078(7) 0.071(2) Uani 0.344(9) 1 d D U P B 1
H61 H 0.396207 0.958569 0.019999 0.085 Uiso 0.344(9) 1 calc R U P B 1
C62 C -0.00559(19) 0.21564(17) 0.14289(13) 0.0590(5) Uani 1 1 d . . . . .
H62 H 0.002848 0.258139 0.091272 0.071 Uiso 1 1 calc R U . . .
C63 C 0.02992(19) 0.24147(16) 0.20174(14) 0.0578(5) Uani 1 1 d . . . . .
H63 H 0.064189 0.301230 0.190933 0.069 Uiso 1 1 calc R U . . .
C64 C 0.0158(2) 0.18052(17) 0.27666(14) 0.0602(5) Uani 1 1 d . . . . .
H64 H 0.039617 0.198520 0.317608 0.072 Uiso 1 1 calc R U . . .
C65 C -0.03297(19) 0.09337(16) 0.29222(13) 0.0578(5) Uani 1 1 d . . . . .
H65 H -0.043169 0.051596 0.343900 0.069 Uiso 1 1 calc R U . . .
C66 C -0.06656(17) 0.06709(16) 0.23350(14) 0.0555(5) Uani 1 1 d . . . . .
H66 H -0.098998 0.006615 0.244331 0.067 Uiso 1 1 calc R U . . .
C67 C -0.05346(18) 0.12837(18) 0.15817(14) 0.0574(5) Uani 1 1 d . . . . .
H67 H -0.077340 0.110346 0.117252 0.069 Uiso 1 1 calc R U . . .
C68 C 0.5238(3) 0.55522(19) 0.54209(14) 0.0727(7) Uani 1 1 d . . . . .
H68 H 0.540158 0.593242 0.571320 0.087 Uiso 1 1 calc R U . . .
C69 C 0.4308(3) 0.57253(19) 0.49915(14) 0.0728(7) Uani 1 1 d . . . . .
H69 H 0.382508 0.622909 0.498222 0.087 Uiso 1 1 calc R U . . .
C70 C 0.4058(3) 0.5171(2) 0.45666(16) 0.0794(8) Uani 1 1 d . . . . .
H70 H 0.340508 0.529067 0.426889 0.095 Uiso 1 1 calc R U . . .
C71 C 0.08817(19) 0.06182(15) 0.47750(12) 0.0524(5) Uani 1 1 d . . . . .
H71 H 0.148721 0.104386 0.461938 0.063 Uiso 1 1 calc R U . . .
C72 C 0.09903(19) -0.02925(15) 0.47747(12) 0.0533(5) Uani 1 1 d . . . . .
H72 H 0.167051 -0.049398 0.462106 0.064 Uiso 1 1 calc R U . . .
C73 C 0.0105(2) -0.09093(14) 0.49990(11) 0.0501(5) Uani 1 1 d . . . . .
H73 H 0.017746 -0.153447 0.499737 0.060 Uiso 1 1 calc R U . . .
C7A C 0.1409(8) 0.4129(6) 0.4257(5) 0.0324(18) Uani 0.289(8) 1 d . . P A 2
C18A C 0.0302(6) 0.3840(5) 0.4055(6) 0.047(2) Uani 0.289(8) 1 d . . P A 2
H18D H -0.025439 0.432251 0.404037 0.071 Uiso 0.289(8) 1 calc R U P A 2
H18E H 0.008575 0.322926 0.444181 0.071 Uiso 0.289(8) 1 calc R U P A 2
H18F H 0.035357 0.378211 0.354983 0.071 Uiso 0.289(8) 1 calc R U P A 2
C19A C 0.1359(9) 0.4216(5) 0.5046(4) 0.048(3) Uani 0.289(8) 1 d . . P A 2
H19D H 0.076998 0.466331 0.505378 0.072 Uiso 0.289(8) 1 calc R U P A 2
H19E H 0.206986 0.444822 0.515103 0.072 Uiso 0.289(8) 1 calc R U P A 2
H19F H 0.120477 0.359368 0.544054 0.072 Uiso 0.289(8) 1 calc R U P A 2
C56A C 0.1889(6) 1.0231(3) 0.0244(3) 0.0851(15) Uani 0.656(9) 1 d D U P B 2
H56A H 0.156077 1.016891 0.072432 0.102 Uiso 0.656(9) 1 calc R U P B 2
C57A C 0.1319(4) 1.0686(3) -0.0443(5) 0.0885(16) Uani 0.656(9) 1 d D U P B 2
H57A H 0.059648 1.093411 -0.042998 0.106 Uiso 0.656(9) 1 calc R U P B 2
C58A C 0.1814(6) 1.0773(3) -0.1149(3) 0.0838(15) Uani 0.656(9) 1 d D U P B 2
H58A H 0.142032 1.108108 -0.160972 0.101 Uiso 0.656(9) 1 calc R U P B 2
C59A C 0.2881(6) 1.0415(3) -0.1187(3) 0.0786(14) Uani 0.656(9) 1 d D U P B 2
H59A H 0.321104 1.048120 -0.166787 0.094 Uiso 0.656(9) 1 calc R U P B 2
C60A C 0.3447(4) 0.9961(3) -0.0503(4) 0.0775(14) Uani 0.656(9) 1 d D U P B 2
H60A H 0.416890 0.971160 -0.051754 0.093 Uiso 0.656(9) 1 calc R U P B 2
C61A C 0.2954(6) 0.9870(3) 0.0207(3) 0.0819(16) Uani 0.656(9) 1 d D U P B 2
H61A H 0.334763 0.955947 0.066817 0.098 Uiso 0.656(9) 1 calc R U P B 2

loop_
_atom_site_aniso_label
_atom_site_aniso_U_11
_atom_site_aniso_U_22
_atom_site_aniso_U_33
_atom_site_aniso_U_23
_atom_site_aniso_U_13
_atom_site_aniso_U_12
K1 0.03507(18) 0.04100(19) 0.03607(18) -0.01853(14) 0.00366(13) -0.00242(13)
Al1 0.02325(19) 0.02103(19) 0.01966(18) -0.00400(14) 0.00386(14) 0.00020(14)
O1 0.0305(5) 0.0214(5) 0.0260(5) 0.0003(4) 0.0097(4) 0.0053(4)
N1 0.0268(6) 0.0227(5) 0.0211(5) -0.0046(4) 0.0071(4) -0.0014(4)
N2 0.0241(5) 0.0223(5) 0.0209(5) -0.0049(4) 0.0043(4) 0.0023(4)
C1 0.0319(7) 0.0223(7) 0.0289(7) -0.0013(5) 0.0093(6) 0.0078(5)
C2 0.0288(7) 0.0253(7) 0.0222(6) -0.0040(5) 0.0047(5) 0.0030(5)
C3 0.0383(8) 0.0243(7) 0.0256(7) -0.0032(5) 0.0090(6) 0.0016(6)
C4 0.0482(9) 0.0278(7) 0.0289(7) -0.0043(6) 0.0117(7) 0.0099(6)
C5 0.0532(10) 0.0316(8) 0.0308(7) 0.0004(6) 0.0212(7) 0.0152(7)
C6 0.0442(9) 0.0265(7) 0.0338(8) 0.0027(6) 0.0187(7) 0.0105(6)
C7 0.0304(18) 0.0199(10) 0.0212(14) -0.0037(9) 0.0083(11) 0.0030(10)
C8 0.0427(9) 0.0234(7) 0.0333(8) -0.0005(6) 0.0187(7) 0.0072(6)
C9 0.0522(9) 0.0235(7) 0.0262(7) -0.0018(6) 0.0180(6) 0.0055(6)
C10 0.0434(8) 0.0222(6) 0.0237(7) -0.0039(5) 0.0065(6) 0.0039(6)
C11 0.0320(7) 0.0234(6) 0.0244(6) -0.0065(5) 0.0032(5) 0.0051(5)
C12 0.0265(6) 0.0224(6) 0.0229(6) -0.0059(5) 0.0050(5) 0.0003(5)
C13 0.0319(7) 0.0201(6) 0.0246(6) 0.0013(5) 0.0086(5) 0.0037(5)
C14 0.0572(10) 0.0283(7) 0.0225(7) -0.0033(6) 0.0045(6) 0.0079(7)
C15 0.0653(13) 0.0509(11) 0.0368(9) -0.0064(8) -0.0135(9) 0.0075(9)
C16 0.0910(16) 0.0418(10) 0.0227(7) -0.0003(7) 0.0111(9) 0.0182(10)
C17 0.0649(12) 0.0277(8) 0.0349(8) -0.0029(6) 0.0025(8) 0.0101(7)
C18 0.0288(12) 0.0251(11) 0.0405(15) -0.0054(10) 0.0061(10) -0.0017(8)
C19 0.0486(17) 0.0266(11) 0.0268(12) -0.0049(8) 0.0158(11) 0.0064(10)
C20 0.0664(12) 0.0284(8) 0.0352(8) -0.0060(7) 0.0178(8) 0.0113(7)
C21 0.1032(19) 0.0264(8) 0.0575(12) -0.0113(8) 0.0372(12) 0.0007(10)
C22 0.0729(14) 0.0350(9) 0.0617(12) -0.0027(9) 0.0177(11) 0.0236(9)
C23 0.0995(19) 0.0545(13) 0.0567(13) -0.0312(11) 0.0040(12) 0.0187(12)
C24 0.0298(7) 0.0218(6) 0.0225(6) -0.0072(5) 0.0080(5) -0.0016(5)
C25 0.0338(7) 0.0216(6) 0.0256(6) -0.0056(5) 0.0065(5) -0.0016(5)
C26 0.0441(9) 0.0258(7) 0.0276(7) -0.0025(6) 0.0102(6) -0.0032(6)
C27 0.0436(9) 0.0270(7) 0.0405(8) -0.0074(6) 0.0170(7) -0.0103(6)
C28 0.0349(8) 0.0340(8) 0.0448(9) -0.0191(7) 0.0097(7) -0.0109(6)
C29 0.0345(7) 0.0312(7) 0.0299(7) -0.0139(6) 0.0073(6) -0.0044(6)
C30 0.0447(9) 0.0519(10) 0.0329(8) -0.0188(7) 0.0003(7) -0.0113(8)
C31 0.0598(13) 0.0611(13) 0.0549(12) -0.0156(10) -0.0112(10) 0.0066(10)
C32 0.0849(18) 0.100(2) 0.0584(13) -0.0555(15) -0.0129(12) 0.0111(15)
C33 0.0355(8) 0.0266(7) 0.0260(7) -0.0025(5) -0.0003(6) -0.0015(6)
C34 0.0496(10) 0.0387(9) 0.0336(8) -0.0114(7) -0.0070(7) 0.0048(7)
C35 0.0375(9) 0.0436(9) 0.0439(9) -0.0136(7) -0.0019(7) 0.0058(7)
C36 0.0251(6) 0.0246(6) 0.0177(5) -0.0031(5) 0.0033(5) 0.0039(5)
C37 0.0254(7) 0.0314(7) 0.0300(7) -0.0093(6) 0.0025(5) 0.0025(5)
C38 0.0239(7) 0.0351(8) 0.0371(8) -0.0076(6) 0.0048(6) 0.0052(6)
C39 0.0329(8) 0.0279(7) 0.0358(8) -0.0062(6) 0.0096(6) 0.0082(6)
C40 0.0344(8) 0.0259(7) 0.0322(7) -0.0096(6) 0.0058(6) 0.0034(6)
C41 0.0266(7) 0.0265(7) 0.0222(6) -0.0054(5) 0.0030(5) 0.0035(5)
C42 0.0276(7) 0.0285(7) 0.0371(8) -0.0130(6) 0.0002(6) 0.0015(5)
C43 0.0335(8) 0.0367(8) 0.0497(10) -0.0110(7) 0.0070(7) -0.0052(6)
C44 0.0443(9) 0.0451(10) 0.0506(10) -0.0264(8) -0.0100(8) 0.0065(7)
C45 0.0258(7) 0.0505(10) 0.0629(11) -0.0320(9) 0.0041(7) -0.0027(7)
C46 0.0351(9) 0.0445(10) 0.0714(13) -0.0237(9) 0.0065(9) -0.0078(7)
C47 0.0828(18) 0.125(3) 0.0603(14) -0.0541(17) 0.0160(13) -0.0503(18)
C48 0.0312(7) 0.0289(7) 0.0228(6) -0.0066(5) 0.0054(5) -0.0005(5)
C49 0.0314(7) 0.0260(7) 0.0265(6) -0.0059(5) -0.0013(5) -0.0025(5)
C50 0.0319(9) 0.0656(14) 0.0835(16) -0.0073(12) -0.0021(10) 0.0013(9)
C51 0.0414(11) 0.0776(16) 0.0687(14) -0.0213(12) -0.0030(10) -0.0196(10)
C52 0.0541(12) 0.0520(12) 0.0700(14) -0.0218(10) 0.0034(10) -0.0121(9)
C53 0.0477(11) 0.0423(10) 0.0634(12) -0.0093(9) 0.0009(9) -0.0048(8)
C54 0.0469(10) 0.0502(11) 0.0598(12) -0.0147(9) 0.0040(9) -0.0087(8)
C55 0.0447(11) 0.0541(12) 0.0809(16) -0.0208(11) 0.0104(10) 0.0007(9)
C56 0.090(5) 0.056(4) 0.070(4) -0.022(3) -0.004(4) -0.019(3)
C57 0.093(4) 0.065(4) 0.072(4) -0.019(3) -0.002(4) -0.013(3)
C58 0.091(4) 0.068(4) 0.068(4) -0.021(3) 0.000(4) -0.006(3)
C59 0.088(5) 0.067(4) 0.078(4) -0.033(3) -0.004(4) -0.010(4)
C60 0.090(4) 0.064(4) 0.071(4) -0.037(3) -0.003(4) -0.013(3)
C61 0.092(4) 0.057(3) 0.070(4) -0.030(3) -0.005(4) -0.013(3)
C62 0.0507(11) 0.0577(13) 0.0526(11) -0.0008(10) -0.0032(9) 0.0037(9)
C63 0.0503(11) 0.0424(10) 0.0704(14) -0.0083(10) -0.0047(10) 0.0068(8)
C64 0.0604(13) 0.0578(13) 0.0615(13) -0.0207(11) -0.0094(10) 0.0149(10)
C65 0.0520(11) 0.0508(12) 0.0547(12) -0.0002(9) -0.0014(9) 0.0105(9)
C66 0.0410(10) 0.0442(10) 0.0700(13) -0.0073(9) -0.0066(9) 0.0067(8)
C67 0.0441(10) 0.0639(13) 0.0591(12) -0.0163(10) -0.0078(9) 0.0062(9)
C68 0.113(2) 0.0625(14) 0.0513(12) -0.0312(11) -0.0127(13) -0.0066(14)
C69 0.109(2) 0.0565(14) 0.0519(12) -0.0190(11) -0.0127(13) 0.0143(14)
C70 0.101(2) 0.0827(19) 0.0601(14) -0.0317(14) -0.0297(14) 0.0120(16)
C71 0.0585(12) 0.0432(10) 0.0498(10) -0.0098(8) 0.0044(9) -0.0174(9)
C72 0.0571(12) 0.0480(11) 0.0512(11) -0.0141(9) 0.0082(9) -0.0031(9)
C73 0.0708(13) 0.0345(9) 0.0430(9) -0.0115(7) 0.0011(9) -0.0070(8)
C7A 0.035(4) 0.030(3) 0.022(4) 0.001(3) 0.012(3) 0.010(3)
C18A 0.033(4) 0.033(3) 0.062(6) -0.001(3) 0.010(3) -0.002(2)
C19A 0.072(6) 0.034(3) 0.025(3) 0.004(2) 0.024(3) 0.029(4)
C56A 0.104(3) 0.052(2) 0.081(3) -0.0006(19) -0.020(2) -0.016(2)
C57A 0.111(3) 0.055(2) 0.087(3) -0.009(2) -0.019(3) -0.007(2)
C58A 0.117(3) 0.049(2) 0.086(3) -0.024(2) -0.025(3) 0.001(2)
C59A 0.120(3) 0.0384(18) 0.081(3) -0.0256(17) -0.028(2) 0.003(2)
C60A 0.110(3) 0.0378(17) 0.083(3) -0.018(2) -0.023(3) -0.0093(18)
C61A 0.102(3) 0.047(2) 0.085(3) -0.008(2) -0.015(3) -0.018(2)

loop_
_atom_type_symbol
_atom_type_description
_atom_type_scat_dispersion_real
_atom_type_scat_dispersion_imag
_atom_type_scat_source
C C 0.0181 0.0091 'International Tables Vol C Tables 4.2.6.8 and 6.1.1.4'
H H 0.0000 0.0000 'International Tables Vol C Tables 4.2.6.8 and 6.1.1.4'
N N 0.0311 0.0180 'International Tables Vol C Tables 4.2.6.8 and 6.1.1.4'
O O 0.0492 0.0322 'International Tables Vol C Tables 4.2.6.8 and 6.1.1.4'
Al Al 0.2130 0.2455 'International Tables Vol C Tables 4.2.6.8 and 6.1.1.4'
K K 0.3868 1.0657 'International Tables Vol C Tables 4.2.6.8 and 6.1.1.4'

loop_
_geom_angle_atom_site_label_1
_geom_angle_atom_site_label_2
_geom_angle_atom_site_label_3
_geom_angle
_geom_angle_site_symmetry_1
_geom_angle_site_symmetry_3
C48 K1 C48 77.00(4) 2_665 .
C48 K1 C49 29.89(4) 2_665 2_665
C48 K1 C49 104.28(4) . 2_665
C48 K1 C28 126.42(5) 2_665 .
C48 K1 C28 110.14(4) . .
C49 K1 C28 125.25(4) 2_665 .
C48 K1 C27 101.44(5) 2_665 .
C48 K1 C27 110.66(4) . .
C49 K1 C27 102.75(4) 2_665 .
C28 K1 C27 25.15(5) . .
C48 K1 C29 134.15(4) 2_665 .
C48 K1 C29 87.85(4) . .
C49 K1 C29 146.82(4) 2_665 .
C28 K1 C29 25.22(4) . .
C27 K1 C29 44.40(4) . .
C48 K1 C24 113.73(4) 2_665 .
C48 K1 C24 66.19(4) . .
C49 K1 C24 137.44(4) 2_665 .
C28 K1 C24 43.96(4) . .
C27 K1 C24 51.22(4) . .
C29 K1 C24 24.95(4) . .
C48 K1 C26 85.65(4) 2_665 .
C48 K1 C26 89.14(4) . .
C49 K1 C26 98.03(4) 2_665 .
C28 K1 C26 43.27(5) . .
C27 K1 C26 24.42(5) . .
C29 K1 C26 50.66(4) . .
C24 K1 C26 43.26(3) . .
C48 K1 C51 100.40(5) 2_665 .
C48 K1 C51 148.25(6) . .
C49 K1 C51 70.78(5) 2_665 .
C28 K1 C51 96.94(6) . .
C27 K1 C51 100.92(6) . .
C29 K1 C51 113.74(6) . .
C24 K1 C51 138.58(6) . .
C26 K1 C51 122.46(6) . .
C48 K1 C50 114.41(6) 2_665 .
C48 K1 C50 163.61(5) . .
C49 K1 C50 85.11(6) 2_665 .
C28 K1 C50 73.40(6) . .
C27 K1 C50 79.56(6) . .
C29 K1 C50 91.41(6) . .
C24 K1 C50 115.74(6) . .
C26 K1 C50 103.02(5) . .
C51 K1 C50 23.54(6) . .
C48 K1 C25 91.37(4) 2_665 .
C48 K1 C25 67.60(4) . .
C49 K1 C25 112.99(4) 2_665 .
C28 K1 C25 50.23(4) . .
C27 K1 C25 43.07(4) . .
C29 K1 C25 43.26(4) . .
C24 K1 C25 24.48(3) . .
C26 K1 C25 24.16(3) . .
C51 K1 C25 143.91(6) . .
C50 K1 C25 121.52(5) . .
C48 K1 K1 38.59(3) 2_665 2_665
C48 K1 K1 38.41(3) . 2_665
C49 K1 K1 66.74(3) 2_665 2_665
C28 K1 K1 126.80(3) . 2_665
C27 K1 K1 110.63(4) . 2_665
C29 K1 K1 114.84(3) . 2_665
C24 K1 K1 89.90(3) . 2_665
C26 K1 K1 86.67(3) . 2_665
C51 K1 K1 131.25(5) . 2_665
C50 K1 K1 151.37(5) . 2_665
C25 K1 K1 76.78(3) . 2_665
N2 Al1 N1 130.57(5) . .
N2 Al1 C49 113.86(6) . .
N1 Al1 C49 115.47(6) . .
N2 Al1 C48 108.18(6) . .
N1 Al1 C48 106.61(6) . .
C49 Al1 C48 47.92(6) . .
N2 Al1 O1 79.53(4) . .
N1 Al1 O1 78.85(5) . .
C49 Al1 O1 113.12(6) . .
C48 Al1 O1 160.98(6) . .
C1 O1 C13 112.50(11) . .
C1 O1 Al1 114.41(8) . .
C13 O1 Al1 113.74(8) . .
C2 N1 C24 116.16(11) . .
C2 N1 Al1 118.23(9) . .
C24 N1 Al1 125.59(9) . .
C12 N2 C36 116.96(11) . .
C12 N2 Al1 117.79(9) . .
C36 N2 Al1 123.96(8) . .
C6 C1 C2 126.28(14) . .
C6 C1 O1 120.34(13) . .
C2 C1 O1 113.12(12) . .
N1 C2 C1 115.19(13) . .
N1 C2 C3 129.03(13) . .
C1 C2 C3 115.76(12) . .
C4 C3 C2 120.96(13) . .
C3 C4 C5 119.52(14) . .
C3 C4 C20 121.16(14) . .
C5 C4 C20 119.31(14) . .
C6 C5 C4 121.03(14) . .
C1 C6 C5 115.94(14) . .
C1 C6 C7A 123.8(3) . .
C5 C6 C7A 116.5(4) . .
C1 C6 C7 115.29(17) . .
C5 C6 C7 128.67(16) . .
C19 C7 C18 108.5(2) . .
C19 C7 C8 109.6(2) . .
C18 C7 C8 112.6(2) . .
C19 C7 C6 110.0(2) . .
C18 C7 C6 111.8(2) . .
C8 C7 C6 104.3(2) . .
C13 C8 C9 115.98(14) . .
C13 C8 C7A 124.4(3) . .
C9 C8 C7A 116.1(3) . .
C13 C8 C7 115.70(17) . .
C9 C8 C7 128.21(17) . .
C10 C9 C8 121.01(13) . .
C9 C10 C11 119.57(13) . .
C9 C10 C14 121.46(13) . .
C11 C10 C14 118.93(13) . .
C12 C11 C10 121.23(13) . .
N2 C12 C13 115.41(12) . .
N2 C12 C11 129.39(13) . .
C13 C12 C11 115.12(12) . .
C8 C13 C12 127.02(13) . .
C8 C13 O1 119.66(13) . .
C12 C13 O1 113.18(12) . .
C17 C14 C15 109.44(16) . .
C17 C14 C16 107.60(15) . .
C15 C14 C16 108.25(17) . .
C17 C14 C10 110.62(14) . .
C15 C14 C10 108.99(14) . .
C16 C14 C10 111.88(14) . .
C23 C20 C21 109.3(2) . .
C23 C20 C4 109.16(16) . .
C21 C20 C4 112.70(14) . .
C23 C20 C22 109.43(18) . .
C21 C20 C22 107.23(18) . .
C4 C20 C22 108.99(17) . .
C29 C24 C25 119.99(13) . .
C29 C24 N1 120.70(13) . .
C25 C24 N1 119.32(13) . .
C29 C24 K1 75.89(8) . .
C25 C24 K1 82.15(8) . .
N1 C24 K1 112.30(8) . .
C26 C25 C24 118.67(14) . .
C26 C25 C33 120.18(14) . .
C24 C25 C33 120.93(12) . .
C26 C25 K1 74.51(9) . .
C24 C25 K1 73.37(8) . .
C33 C25 K1 127.51(9) . .
C27 C26 C25 121.18(15) . .
C27 C26 K1 73.33(10) . .
C25 C26 K1 81.33(9) . .
C26 C27 C28 119.83(14) . .
C26 C27 K1 82.25(10) . .
C28 C27 K1 76.92(10) . .
C27 C28 C29 121.11(15) . .
C27 C28 K1 77.93(10) . .
C29 C28 K1 79.59(9) . .
C28 C29 C24 118.82(14) . .
C28 C29 C30 118.88(15) . .
C24 C29 C30 122.27(13) . .
C28 C29 K1 75.18(9) . .
C24 C29 K1 79.16(8) . .
C30 C29 K1 117.48(11) . .
C31 C30 C29 113.19(16) . .
C31 C30 C32 109.05(18) . .
C29 C30 C32 110.74(18) . .
C25 C33 C34 113.77(13) . .
C25 C33 C35 109.19(13) . .
C34 C33 C35 109.68(13) . .
C37 C36 C41 119.71(13) . .
C37 C36 N2 120.48(13) . .
C41 C36 N2 119.80(12) . .
C38 C37 C36 119.17(14) . .
C38 C37 C45 118.91(14) . .
C36 C37 C45 121.92(13) . .
C39 C38 C37 121.09(14) . .
C38 C39 C40 119.95(14) . .
C39 C40 C41 121.18(15) . .
C40 C41 C36 118.89(13) . .
C40 C41 C42 118.16(13) . .
C36 C41 C42 122.94(12) . .
C41 C42 C44 112.14(13) . .
C41 C42 C43 110.91(13) . .
C44 C42 C43 109.33(14) . .
C37 C45 C47 110.54(18) . .
C37 C45 C46 112.34(15) . .
C47 C45 C46 109.22(17) . .
C49 C48 Al1 64.90(7) . .
C49 C48 K1 79.38(8) . 2_665
Al1 C48 K1 144.03(7) . 2_665
C49 C48 K1 155.86(10) . .
Al1 C48 K1 107.90(6) . .
K1 C48 K1 103.00(4) 2_665 .
C48 C49 Al1 67.18(7) . .
C48 C49 K1 70.73(7) . 2_665
Al1 C49 K1 137.70(7) . 2_665
C51 C50 C55 119.7(2) . .
C51 C50 K1 77.37(14) . .
C55 C50 K1 120.34(16) . .
C50 C51 C52 120.4(2) . .
C50 C51 K1 79.09(13) . .
C52 C51 K1 120.32(15) . .
C53 C52 C51 119.9(2) . .
C52 C53 C54 120.4(2) . .
C53 C54 C55 119.8(2) . .
C54 C55 C50 119.8(2) . .
C57 C56 C61 120.2(5) . .
C56 C57 C58 121.2(5) . .
C57 C58 C59 118.6(5) . .
C60 C59 C58 120.2(5) . .
C61 C60 C59 121.0(5) . .
C60 C61 C56 118.8(5) . .
C63 C62 C67 120.3(2) . .
C62 C63 C64 119.8(2) . .
C63 C64 C65 120.0(2) . .
C66 C65 C64 120.1(2) . .
C65 C66 C67 120.1(2) . .
C62 C67 C66 119.6(2) . .
C69 C68 C70 120.1(2) . 2_666
C68 C69 C70 120.3(3) . .
C68 C70 C69 119.5(3) 2_666 .
C73 C71 C72 120.07(19) 2_556 .
C71 C72 C73 119.8(2) . .
C71 C73 C72 120.12(19) 2_556 .
C18A C7A C6 96.0(6) . .
C18A C7A C19A 110.8(7) . .
C6 C7A C19A 121.8(7) . .
C18A C7A C8 98.7(7) . .
C6 C7A C8 106.2(5) . .
C19A C7A C8 118.7(6) . .
C61A C56A C57A 118.8(4) . .
C58A C57A C56A 120.0(4) . .
C57A C58A C59A 121.3(4) . .
C60A C59A C58A 118.6(4) . .
C59A C60A C61A 120.3(4) . .
C56A C61A C60A 120.9(4) . .

loop_
_geom_bond_atom_site_label_1
_geom_bond_atom_site_label_2
_geom_bond_distance
_geom_bond_site_symmetry_2
K1 C48 3.0273(15) 2_665
K1 C48 3.0394(15) .
K1 C49 3.1520(15) 2_665
K1 C28 3.1792(16) .
K1 C27 3.1917(17) .
K1 C29 3.2344(15) .
K1 C24 3.2756(14) .
K1 C26 3.3012(17) .
K1 C51 3.347(2) .
K1 C50 3.368(2) .
K1 C25 3.3865(15) .
K1 K1 4.7478(7) 2_665
Al1 N2 1.9194(12) .
Al1 N1 1.9317(12) .
Al1 C49 1.9498(15) .
Al1 C48 1.9845(14) .
Al1 O1 2.0539(10) .
O1 C1 1.4004(17) .
O1 C13 1.4038(16) .
N1 C2 1.3821(17) .
N1 C24 1.4334(16) .
N2 C12 1.3897(17) .
N2 C36 1.4370(17) .
C1 C6 1.369(2) .
C1 C2 1.3929(19) .
C2 C3 1.401(2) .
C3 C4 1.399(2) .
C4 C5 1.408(2) .
C4 C20 1.541(2) .
C5 C6 1.403(2) .
C6 C7A 1.526(7) .
C6 C7 1.561(3) .
C7 C19 1.522(4) .
C7 C18 1.537(4) .
C7 C8 1.559(3) .
C8 C13 1.3690(19) .
C8 C9 1.403(2) .
C8 C7A 1.555(8) .
C9 C10 1.401(2) .
C10 C11 1.4095(19) .
C10 C14 1.542(2) .
C11 C12 1.3998(19) .
C12 C13 1.3944(19) .
C14 C17 1.530(2) .
C14 C15 1.531(3) .
C14 C16 1.540(2) .
C20 C23 1.521(3) .
C20 C21 1.529(2) .
C20 C22 1.545(3) .
C24 C29 1.407(2) .
C24 C25 1.416(2) .
C25 C26 1.4023(19) .
C25 C33 1.516(2) .
C26 C27 1.377(3) .
C27 C28 1.387(3) .
C28 C29 1.401(2) .
C29 C30 1.524(2) .
C30 C31 1.514(3) .
C30 C32 1.529(3) .
C33 C34 1.527(2) .
C33 C35 1.538(2) .
C36 C37 1.408(2) .
C36 C41 1.411(2) .
C37 C38 1.400(2) .
C37 C45 1.517(2) .
C38 C39 1.374(2) .
C39 C40 1.378(2) .
C40 C41 1.4002(19) .
C41 C42 1.520(2) .
C42 C44 1.532(2) .
C42 C43 1.535(2) .
C45 C47 1.520(3) .
C45 C46 1.526(2) .
C48 C49 1.598(2) .
C50 C51 1.370(4) .
C50 C55 1.390(4) .
C51 C52 1.389(4) .
C52 C53 1.366(3) .
C53 C54 1.383(3) .
C54 C55 1.384(3) .
C56 C57 1.408(6) .
C56 C61 1.416(6) .
C57 C58 1.410(6) .
C58 C59 1.415(6) .
C59 C60 1.414(6) .
C60 C61 1.405(6) .
C62 C63 1.370(4) .
C62 C67 1.377(3) .
C63 C64 1.378(3) .
C64 C65 1.380(3) .
C65 C66 1.364(4) .
C66 C67 1.384(3) .
C68 C69 1.358(4) .
C68 C70 1.372(4) 2_666
C69 C70 1.386(4) .
C71 C73 1.380(3) 2_556
C71 C72 1.383(3) .
C72 C73 1.383(3) .
C7A C18A 1.508(11) .
C7A C19A 1.529(10) .
C56A C61A 1.403(5) .
C56A C57A 1.404(5) .
C57A C58A 1.402(5) .
C58A C59A 1.404(5) .
C59A C60A 1.397(5) .
C60A C61A 1.408(5) .
